data_7106416
loop_
_publ_author_name
'Eleni Kotsapa'
'Mark T. Weller'

_publ_section_title
;
 Vanadium fluoroarsenates-folding sheets into highly corrugated layers and
 crystalline arrays of large inorganic tubes
;
_journal_issue 21
_journal_name_full Chem.Commun.
_journal_page_first 6132
_journal_page_last 6134
_journal_paper_doi 10.1039/c1cc11513h
_journal_volume 47
_journal_year 2011
_chemical_formula_sum 'C6 H26 As2 F7 N3 O15 V4'
_chemical_formula_weight 866.90
_chemical_name_systematic ?
_space_group_IT_number 14
_symmetry_cell_setting monoclinic
_symmetry_space_group_name_Hall '-P 2ybc'
_symmetry_space_group_name_H-M 'P 1 21/c 1'
_atom_sites_solution_hydrogens geom
_atom_sites_solution_primary direct
_atom_sites_solution_secondary difmap
_audit_creation_method SHELXL-97
_cell_angle_alpha 90.00
_cell_angle_beta 93.894(2)
_cell_angle_gamma 90.00
_cell_formula_units_Z 4
_cell_length_a 16.8763(6)
_cell_length_b 14.1659(5)
_cell_length_c 10.7198(4)
_cell_measurement_reflns_used 46571
_cell_measurement_temperature 120(2)
_cell_measurement_theta_max 27.48
_cell_measurement_theta_min 2.91
_cell_volume 2556.84(16)
_computing_cell_refinement 'DENZO (Otwinowski & Minor, 1997) & COLLECT (Hooft, R.W.W., 1998)'
_computing_data_collection 'COLLECT (Hooft, R.W.W., 1998)'
_computing_data_reduction 'DENZO (Otwinowski & Minor, 1997) & COLLECT (Hooft, R.W.W., 1998)'
_computing_molecular_graphics
;
Images generated using CrystalMaker: a crystal and molecular
structures program for Mac and Windows. CrystalMaker Software Ltd,
Oxford, England (www.crystalmaker.com)
;
_computing_publication_material 'WINGX (Farrugia, 1998)'
_computing_structure_refinement 'SHELXL-97 (Sheldrick, 2008)'
_computing_structure_solution 'SHELXS-97 (Sheldrick, 1997)'
_diffrn_ambient_temperature 120(2)
_diffrn_detector_area_resol_mean 9.091
_diffrn_measured_fraction_theta_full 0.997
_diffrn_measured_fraction_theta_max 0.997
_diffrn_measurement_device_type 'Bruker-Nonius CCD camera on \k-goniostat'
_diffrn_measurement_method '\f & \w scans to fill the asymmetric unit'
_diffrn_radiation_monochromator graphite
_diffrn_radiation_source 'Bruker Nonius FR591 Rotating Anode'
_diffrn_radiation_type MoK\a
_diffrn_radiation_wavelength 0.71073
_diffrn_reflns_av_R_equivalents 0.1003
_diffrn_reflns_av_sigmaI/netI 0.0632
_diffrn_reflns_limit_h_max 20
_diffrn_reflns_limit_h_min -20
_diffrn_reflns_limit_k_max 16
_diffrn_reflns_limit_k_min -16
_diffrn_reflns_limit_l_max 12
_diffrn_reflns_limit_l_min -12
_diffrn_reflns_number 25614
_diffrn_reflns_theta_full 25.03
_diffrn_reflns_theta_max 25.03
_diffrn_reflns_theta_min 3.12
_diffrn_standards_number 0
_exptl_absorpt_coefficient_mu 4.104
_exptl_absorpt_correction_T_max 0.7349
_exptl_absorpt_correction_T_min 0.6387
_exptl_absorpt_correction_type multi-scan
_exptl_absorpt_process_details
;
SADABS V2.10 (Sheldrick, G.M., 2003)
;
_exptl_crystal_colour 'Dark green'
_exptl_crystal_density_diffrn 2.252
_exptl_crystal_density_method 'not measured'
_exptl_crystal_description Slab
_exptl_crystal_F_000 1696
_exptl_crystal_size_max 0.12
_exptl_crystal_size_mid 0.10
_exptl_crystal_size_min 0.08
_refine_diff_density_max 1.925
_refine_diff_density_min -1.387
_refine_diff_density_rms 0.212
_refine_ls_extinction_method none
_refine_ls_goodness_of_fit_ref 1.088
_refine_ls_hydrogen_treatment none
_refine_ls_matrix_type full
_refine_ls_number_parameters 322
_refine_ls_number_reflns 4513
_refine_ls_number_restraints 0
_refine_ls_restrained_S_all 1.088
_refine_ls_R_factor_all 0.1011
_refine_ls_R_factor_gt 0.0676
_refine_ls_shift/su_max 0.055
_refine_ls_shift/su_mean 0.001
_refine_ls_structure_factor_coef Fsqd
_refine_ls_weighting_details 'calc w=1/[\s^2^(Fo^2^)+(0.0697P)^2^+42.2332P] where P=(Fo^2^+2Fc^2^)/3'
_refine_ls_weighting_scheme calc
_refine_ls_wR_factor_gt 0.1606
_refine_ls_wR_factor_ref 0.1845
_reflns_number_gt 3388
_reflns_number_total 4513
_reflns_threshold_expression >2\s(I)
_cod_data_source_file c1cc11513h.txt
_cod_data_source_block 2009ek00173mono
_cod_original_sg_symbol_H-M P2(1)/c
_cod_database_code 7106416

loop_
_symmetry_equiv_pos_as_xyz
'x, y, z'
'-x, y+1/2, -z+1/2'
'-x, -y, -z'
'x, -y-1/2, z-1/2'

loop_
_atom_site_label
_atom_site_type_symbol
_atom_site_fract_x
_atom_site_fract_y
_atom_site_fract_z
_atom_site_U_iso_or_equiv
_atom_site_adp_type
_atom_site_occupancy
_atom_site_symmetry_multiplicity
_atom_site_calc_flag
_atom_site_refinement_flags
_atom_site_disorder_assembly
_atom_site_disorder_group
N3 N 0.0616(5) 0.4490(7) 0.5692(8) 0.034(2) Uani 1 1 d . . .
H3A H 0.0965 0.4438 0.6386 0.041 Uiso 1 1 calc R . .
H3B H 0.0686 0.3974 0.5191 0.041 Uiso 1 1 calc R . .
N1 N 0.3068(5) 0.3868(6) 0.4535(7) 0.0285(19) Uani 1 1 d . . .
H1A H 0.2643 0.3851 0.3952 0.034 Uiso 1 1 calc R . .
H1B H 0.3508 0.3657 0.4155 0.034 Uiso 1 1 calc R . .
N2 N 0.3737(6) 0.4254(8) 0.6999(9) 0.048(3) Uani 1 1 d . . .
H2A H 0.3302 0.4471 0.7388 0.058 Uiso 1 1 calc R . .
H2B H 0.4168 0.4267 0.7572 0.058 Uiso 1 1 calc R . .
C1 C -0.0207(7) 0.4490(8) 0.6088(10) 0.036(3) Uani 1 1 d . . .
H1C H -0.0265 0.4996 0.6713 0.043 Uiso 1 1 calc R . .
H1D H -0.0317 0.3879 0.6489 0.043 Uiso 1 1 calc R . .
C3 C 0.2911(6) 0.3227(8) 0.5585(9) 0.034(2) Uani 1 1 d . . .
H3C H 0.2840 0.2574 0.5268 0.041 Uiso 1 1 calc R . .
H3D H 0.2416 0.3421 0.5957 0.041 Uiso 1 1 calc R . .
C6 C 0.0794(7) 0.5356(8) 0.5003(11) 0.037(3) Uani 1 1 d . . .
H6A H 0.1335 0.5308 0.4702 0.044 Uiso 1 1 calc R . .
H6B H 0.0785 0.5904 0.5574 0.044 Uiso 1 1 calc R . .
C2 C 0.3588(7) 0.3256(9) 0.6562(10) 0.040(3) Uani 1 1 d . . .
H2C H 0.4072 0.3002 0.6212 0.048 Uiso 1 1 calc R . .
H2D H 0.3463 0.2856 0.7280 0.048 Uiso 1 1 calc R . .
C5 C 0.3205(7) 0.4861(8) 0.4960(12) 0.039(3) Uani 1 1 d . . .
H5A H 0.2721 0.5112 0.5313 0.047 Uiso 1 1 calc R . .
H5B H 0.3328 0.5262 0.4241 0.047 Uiso 1 1 calc R . .
C4 C 0.3887(7) 0.4882(9) 0.5937(11) 0.044(3) Uani 1 1 d . . .
H4A H 0.4379 0.4679 0.5559 0.052 Uiso 1 1 calc R . .
H4B H 0.3968 0.5536 0.6245 0.052 Uiso 1 1 calc R . .
F6 F 0.5775(5) 0.1520(7) 0.6714(9) 0.077(3) Uani 1 1 d . . .
F7 F 0.5240(5) 0.2099(6) 0.4437(11) 0.084(3) Uani 1 1 d . . .
As1 As 0.88269(5) -0.21743(7) 0.19173(8) 0.0195(3) Uani 1 1 d . . .
As2 As 0.65415(6) -0.04515(7) 0.43597(9) 0.0229(3) Uani 1 1 d . . .
V3 V 0.95939(9) -0.16201(11) 0.47270(14) 0.0207(4) Uani 1 1 d . . .
V1 V 0.81289(9) -0.07361(12) 0.62311(14) 0.0219(4) Uani 1 1 d . . .
V4 V 0.82704(10) -0.02011(12) 0.32838(15) 0.0228(4) Uani 1 1 d . . .
V2 V 0.53068(12) 0.10776(14) 0.5376(2) 0.0415(5) Uani 1 1 d . . .
F1 F 0.9440(3) -0.0439(4) 0.3736(5) 0.0285(13) Uani 1 1 d . . .
O4 O 0.7130(4) -0.0483(5) 0.3147(6) 0.0256(15) Uani 1 1 d . . .
O3 O 0.8063(4) -0.0142(5) 0.7510(6) 0.0292(16) Uani 1 1 d . . .
F3 F 0.8343(3) -0.1447(4) 0.4462(5) 0.0209(11) Uani 1 1 d . . .
F5 F 0.5301(3) -0.0273(4) 0.6035(5) 0.0300(13) Uani 1 1 d . . .
F2 F 0.8172(4) 0.0314(5) 0.4990(6) 0.0390(15) Uani 1 1 d . . .
O5 O 0.9327(4) -0.2203(4) 0.0592(5) 0.0196(13) Uani 1 1 d . . .
F4 F 0.9310(4) -0.0899(4) 0.6241(6) 0.0383(15) Uani 1 1 d . . .
O6 O 1.0551(4) -0.1584(5) 0.4932(6) 0.0293(16) Uani 1 1 d . . .
O7 O 0.9494(4) -0.2338(5) 0.3145(6) 0.0240(14) Uani 1 1 d . . .
O8 O 0.8395(4) -0.1090(4) 0.1869(6) 0.0212(14) Uani 1 1 d . . .
O9 O 0.7002(4) -0.0891(5) 0.5677(6) 0.0278(15) Uani 1 1 d . . .
O11 O 0.8086(4) -0.2034(5) 0.6883(6) 0.0228(14) Uani 1 1 d . . .
O10 O 0.8325(4) 0.0772(5) 0.2533(6) 0.0290(16) Uani 1 1 d . . .
O2 O 0.6272(4) 0.0686(5) 0.4569(6) 0.0285(16) Uani 1 1 d . . .
O12 O 0.4238(4) 0.1163(5) 0.6034(6) 0.0284(15) Uani 1 1 d . . .
O1W O 0.4467(5) 0.3608(6) 0.3584(8) 0.0488(12) Uani 1 1 d . . .
O2W O 0.8909(5) 0.2840(6) 0.2710(8) 0.0488(12) Uani 1 1 d . . .
O3W O 0.2527(10) 0.6949(13) 0.8795(16) 0.0488(12) Uani 0.50 1 d P . .
O4W O 0.4411(10) 0.6377(13) 1.3190(16) 0.0488(12) Uani 0.50 1 d P . .
O5W O 0.3055(10) 0.7902(13) 1.0974(16) 0.0488(12) Uani 0.50 1 d P . .
O6W O 0.2960(10) 0.7902(13) 0.6690(16) 0.0488(12) Uani 0.50 1 d P . .

loop_
_atom_site_aniso_label
_atom_site_aniso_U_11
_atom_site_aniso_U_22
_atom_site_aniso_U_33
_atom_site_aniso_U_23
_atom_site_aniso_U_13
_atom_site_aniso_U_12
N3 0.033(5) 0.045(5) 0.024(4) -0.001(4) -0.003(4) 0.012(4)
N1 0.026(4) 0.039(5) 0.019(4) 0.000(4) -0.003(3) -0.003(4)
N2 0.029(5) 0.090(8) 0.025(5) -0.019(5) 0.005(4) -0.021(5)
C1 0.047(7) 0.031(6) 0.030(6) -0.002(5) 0.013(5) 0.000(5)
C3 0.032(6) 0.048(7) 0.021(5) 0.004(5) 0.000(4) -0.007(5)
C6 0.037(6) 0.032(6) 0.042(7) -0.010(5) 0.000(5) 0.002(5)
C2 0.034(6) 0.062(8) 0.021(5) 0.010(5) -0.011(5) -0.010(6)
C5 0.031(6) 0.037(6) 0.050(7) 0.001(5) 0.002(5) -0.009(5)
C4 0.042(7) 0.052(7) 0.037(6) -0.008(6) 0.001(5) -0.014(6)
F6 0.054(5) 0.097(7) 0.082(6) -0.045(5) 0.013(5) -0.031(5)
F7 0.063(5) 0.057(5) 0.138(9) 0.041(6) 0.047(6) 0.023(4)
As1 0.0207(5) 0.0242(5) 0.0133(4) 0.0002(4) -0.0011(4) -0.0012(4)
As2 0.0199(5) 0.0311(6) 0.0173(5) 0.0015(4) -0.0010(4) 0.0031(4)
V3 0.0199(8) 0.0263(9) 0.0153(8) -0.0011(6) -0.0026(6) -0.0008(6)
V1 0.0229(9) 0.0276(9) 0.0150(8) -0.0007(7) -0.0008(6) 0.0029(7)
V4 0.0255(9) 0.0252(9) 0.0175(8) 0.0001(7) 0.0003(7) -0.0010(7)
V2 0.0324(11) 0.0337(11) 0.0604(14) -0.0112(10) 0.0179(10) -0.0050(8)
F1 0.032(3) 0.034(3) 0.019(3) 0.001(2) 0.000(2) -0.007(2)
O4 0.020(3) 0.040(4) 0.017(3) -0.003(3) 0.003(3) 0.003(3)
O3 0.032(4) 0.035(4) 0.020(3) 0.000(3) 0.000(3) 0.005(3)
F3 0.020(3) 0.028(3) 0.014(2) -0.002(2) -0.004(2) -0.002(2)
F5 0.025(3) 0.041(3) 0.022(3) 0.004(3) -0.003(2) 0.002(3)
F2 0.043(4) 0.044(4) 0.030(3) 0.001(3) 0.001(3) 0.004(3)
O5 0.019(3) 0.030(3) 0.010(3) 0.001(3) 0.000(2) -0.003(3)
F4 0.041(4) 0.041(4) 0.032(3) 0.002(3) -0.003(3) 0.001(3)
O6 0.024(4) 0.037(4) 0.027(4) -0.002(3) -0.003(3) -0.003(3)
O7 0.024(3) 0.029(4) 0.018(3) 0.000(3) -0.001(3) 0.008(3)
O8 0.021(3) 0.022(3) 0.020(3) 0.004(3) -0.003(3) 0.002(3)
O9 0.022(3) 0.042(4) 0.019(3) 0.009(3) 0.000(3) 0.007(3)
O11 0.024(3) 0.025(3) 0.019(3) 0.003(3) 0.002(3) 0.007(3)
O10 0.034(4) 0.030(4) 0.022(3) 0.004(3) -0.001(3) 0.001(3)
O2 0.028(4) 0.028(4) 0.030(4) 0.003(3) 0.005(3) 0.002(3)
O12 0.021(3) 0.034(4) 0.029(4) -0.002(3) 0.000(3) 0.001(3)
O1W 0.046(3) 0.053(3) 0.046(3) 0.007(2) 0.000(2) 0.002(2)
O2W 0.046(3) 0.053(3) 0.046(3) 0.007(2) 0.000(2) 0.002(2)
O3W 0.046(3) 0.053(3) 0.046(3) 0.007(2) 0.000(2) 0.002(2)
O4W 0.046(3) 0.053(3) 0.046(3) 0.007(2) 0.000(2) 0.002(2)
O5W 0.046(3) 0.053(3) 0.046(3) 0.007(2) 0.000(2) 0.002(2)
O6W 0.046(3) 0.053(3) 0.046(3) 0.007(2) 0.000(2) 0.002(2)

loop_
_atom_type_symbol
_atom_type_description
_atom_type_scat_dispersion_real
_atom_type_scat_dispersion_imag
_atom_type_scat_source
C C 0.0033 0.0000 'International Tables Vol C Tables 4.2.6.8 and 6.1.1.4'
N N 0.0061 0.0000 'International Tables Vol C Tables 4.2.6.8 and 6.1.1.4'
O O 0.0106 0.0000 'International Tables Vol C Tables 4.2.6.8 and 6.1.1.4'
F F 0.0171 0.0000 'International Tables Vol C Tables 4.2.6.8 and 6.1.1.4'
V V 0.3005 0.0000 'International Tables Vol C Tables 4.2.6.8 and 6.1.1.4'
As As 0.0499 0.0000 'International Tables Vol C Tables 4.2.6.8 and 6.1.1.4'
H H 0.0000 0.0000 'International Tables Vol C Tables 4.2.6.8 and 6.1.1.4'

loop_
_geom_angle_atom_site_label_1
_geom_angle_atom_site_label_2
_geom_angle_atom_site_label_3
_geom_angle
_geom_angle_site_symmetry_1
_geom_angle_site_symmetry_3
_geom_angle_publ_flag
C6 N3 C1 111.8(8) . . ?
C3 N1 C5 112.2(8) . . ?
C4 N2 C2 111.0(8) . . ?
N3 C1 C6 111.1(9) . 3_566 ?
N1 C3 C2 110.3(9) . . ?
N3 C6 C1 111.5(9) . 3_566 ?
C3 C2 N2 110.3(10) . . ?
N1 C5 C4 109.0(10) . . ?
N2 C4 C5 111.1(9) . . ?
O11 As1 O7 112.4(3) 4 . ?
O11 As1 O8 106.6(3) 4 . ?
O7 As1 O8 114.2(3) . . ?
O11 As1 O5 112.2(3) 4 . ?
O7 As1 O5 107.8(3) . . ?
O8 As1 O5 103.4(3) . . ?
O9 As2 O12 107.2(3) . 3_656 ?
O9 As2 O4 111.9(3) . . ?
O12 As2 O4 106.3(3) 3_656 . ?
O9 As2 O2 110.7(3) . . ?
O12 As2 O2 112.9(3) 3_656 . ?
O4 As2 O2 107.7(3) . . ?
O6 V3 O7 99.1(3) . . ?
O6 V3 O5 102.7(3) . 4_556 ?
O7 V3 O5 87.7(3) . 4_556 ?
O6 V3 F1 98.0(3) . . ?
O7 V3 F1 88.5(3) . . ?
O5 V3 F1 159.3(2) 4_556 . ?
O6 V3 F4 99.6(3) . . ?
O7 V3 F4 161.3(3) . . ?
O5 V3 F4 88.6(3) 4_556 . ?
F1 V3 F4 88.5(2) . . ?
O6 V3 F3 171.6(3) . . ?
O7 V3 F3 85.3(2) . . ?
O5 V3 F3 84.5(2) 4_556 . ?
F1 V3 F3 74.9(2) . . ?
F4 V3 F3 76.1(2) . . ?
O3 V1 O9 101.2(3) . . ?
O3 V1 O11 100.3(3) . . ?
O9 V1 O11 86.9(3) . . ?
O3 V1 F2 100.6(3) . . ?
O9 V1 F2 87.7(3) . . ?
O11 V1 F2 159.1(3) . . ?
O3 V1 F4 100.4(3) . . ?
O9 V1 F4 158.3(3) . . ?
O11 V1 F4 87.2(3) . . ?
F2 V1 F4 90.4(3) . . ?
O3 V1 F3 173.3(3) . . ?
O9 V1 F3 84.3(2) . . ?
O11 V1 F3 83.7(2) . . ?
F2 V1 F3 75.6(2) . . ?
F4 V1 F3 74.4(2) . . ?
O10 V4 O4 103.1(3) . . ?
O10 V4 F2 99.1(3) . . ?
O4 V4 F2 90.0(3) . . ?
O10 V4 O8 98.6(3) . . ?
O4 V4 O8 88.2(3) . . ?
F2 V4 O8 162.2(3) . . ?
O10 V4 F1 100.1(3) . . ?
O4 V4 F1 156.6(3) . . ?
F2 V4 F1 88.9(2) . . ?
O8 V4 F1 85.7(2) . . ?
O10 V4 F3 171.8(3) . . ?
O4 V4 F3 83.9(2) . . ?
F2 V4 F3 76.6(2) . . ?
O8 V4 F3 85.7(2) . . ?
F1 V4 F3 73.1(2) . . ?
F6 V2 F7 100.7(5) . . ?
F6 V2 O2 97.1(4) . . ?
F7 V2 O2 90.2(3) . . ?
F6 V2 O12 93.4(3) . . ?
F7 V2 O12 97.4(3) . . ?
O2 V2 O12 165.8(3) . . ?
F6 V2 F5 93.8(4) . . ?
F7 V2 F5 165.1(4) . . ?
O2 V2 F5 84.9(3) . . ?
O12 V2 F5 84.8(3) . . ?
F6 V2 F5 167.7(4) . 3_656 ?
F7 V2 F5 91.5(4) . 3_656 ?
O2 V2 F5 84.8(3) . 3_656 ?
O12 V2 F5 83.0(3) . 3_656 ?
F5 V2 F5 74.2(2) . 3_656 ?
V3 F1 V4 110.9(3) . . ?
As2 O4 V4 124.2(4) . . ?
V3 F3 V4 100.9(2) . . ?
V3 F3 V1 99.1(2) . . ?
V4 F3 V1 97.1(2) . . ?
V2 F5 V2 105.8(2) . 3_656 ?
V4 F2 V1 110.4(3) . . ?
As1 O5 V3 123.6(3) . 4 ?
V3 F4 V1 110.3(3) . . ?
As1 O7 V3 127.7(4) . . ?
As1 O8 V4 127.9(3) . . ?
As2 O9 V1 126.4(4) . . ?
As1 O11 V1 125.9(4) 4_556 . ?
As2 O2 V2 124.2(4) . . ?
As2 O12 V2 125.9(4) 3_656 . ?

loop_
_geom_bond_atom_site_label_1
_geom_bond_atom_site_label_2
_geom_bond_distance
_geom_bond_site_symmetry_2
_geom_bond_publ_flag
N3 C6 1.473(15) . ?
N3 C1 1.478(14) . ?
N1 C3 1.484(13) . ?
N1 C5 1.493(14) . ?
N2 C4 1.480(16) . ?
N2 C2 1.505(16) . ?
C1 C6 1.497(16) 3_566 ?
C3 C2 1.497(14) . ?
C6 C1 1.497(16) 3_566 ?
C5 C4 1.503(17) . ?
F6 V2 1.708(9) . ?
F7 V2 1.762(8) . ?
As1 O11 1.678(6) 4 ?
As1 O7 1.689(6) . ?
As1 O8 1.700(6) . ?
As1 O5 1.702(6) . ?
As2 O9 1.684(6) . ?
As2 O12 1.689(7) 3_656 ?
As2 O4 1.689(6) . ?
As2 O2 1.693(7) . ?
V3 O6 1.616(7) . ?
V3 O7 1.975(7) . ?
V3 O5 1.975(6) 4_556 ?
V3 F1 1.989(6) . ?
V3 F4 2.003(6) . ?
V3 F3 2.125(5) . ?
V1 O3 1.618(7) . ?
V1 O9 1.966(7) . ?
V1 O11 1.970(7) . ?
V1 F2 2.000(6) . ?
V1 F4 2.006(7) . ?
V1 F3 2.199(5) . ?
V4 O10 1.602(7) . ?
V4 O4 1.961(7) . ?
V4 F2 1.987(6) . ?
V4 O8 1.993(6) . ?
V4 F1 2.029(6) . ?
V4 F3 2.169(5) . ?
V2 O2 1.975(7) . ?
V2 O12 1.984(7) . ?
V2 F5 2.039(6) . ?
V2 F5 2.105(6) 3_656 ?
F5 V2 2.105(6) 3_656 ?
O5 V3 1.975(6) 4 ?
O11 As1 1.678(6) 4_556 ?
O12 As2 1.689(7) 3_656 ?
O5W O6W 1.39(2) 4_576 ?
O6W O5W 1.39(2) 4_575 ?
